data_4066706
loop_
_publ_author_name
'D&#x2019;Amora, Angela'
'Fanfoni, Lidia'
'Cozzula, Daniela'
'Guidolin, Nicol'
'Zangrando, Ennio'
'Felluga, Fulvia'
'Gladiali, Serafino'
'Benedetti, Fabio'
'Milani, Barbara'

_publ_section_title
;
 Addressing the Poly- to Oligo-ketone Selectivity in Styrene Carbonylation
 Catalyzed by Palladium/bpy Complexes. Effect of the 6-Alkyl Substitution
;
_journal_issue 20
_journal_name_full Organometallics
_journal_page_first 4472
_journal_paper_doi 10.1021/om100585x
_journal_volume 29
_journal_year 2010
_chemical_formula_moiety 'C15 H19 Cl N2 Pd'
_chemical_formula_sum 'C15 H19 Cl N2 Pd'
_chemical_formula_weight 369.17
_chemical_name_systematic
;
 ?
;
_space_group_IT_number 14
_symmetry_cell_setting monoclinic
_symmetry_space_group_name_Hall '-P 2yn'
_symmetry_space_group_name_H-M 'P 1 21/n 1'
_atom_sites_solution_hydrogens geom
_atom_sites_solution_primary direct
_atom_sites_solution_secondary difmap
_audit_creation_method SHELXL-97
_cell_angle_alpha 90.00
_cell_angle_beta 104.80(2)
_cell_angle_gamma 90.00
_cell_formula_units_Z 4
_cell_length_a 10.518(3)
_cell_length_b 8.562(2)
_cell_length_c 16.933(3)
_cell_measurement_temperature 293(2)
_cell_volume 1474.3(6)
_computing_cell_refinement 'Denzo (Otwinowski & Minor 1997)'
_computing_data_collection 'XPRESS (MacScience, 2002)'
_computing_data_reduction 'Denzo and Scalepack (Otwinowski & Minor 1997)'
_computing_molecular_graphics 'Ortep3 for Windows (Farrugia,1997)'
_computing_publication_material 'Wingx 1.80.05 (Farrugia, 1999)'
_computing_structure_refinement 'SHELX97 (Sheldrick, 2008)'
_computing_structure_solution 'SHELX97 (Sheldrick, 2008)'
_diffrn_ambient_temperature 293(2)
_diffrn_measured_fraction_theta_full 0.975
_diffrn_measured_fraction_theta_max 0.975
_diffrn_measurement_device_type 'Enraf-Nonius dip1030 image plate  diffractometer'
_diffrn_measurement_method '\f-scans with narrow frames'
_diffrn_radiation_monochromator graphite
_diffrn_radiation_source 'fine-focus sealed tube'
_diffrn_radiation_type MoK\a
_diffrn_radiation_wavelength 0.71073
_diffrn_reflns_av_R_equivalents 0.0720
_diffrn_reflns_av_sigmaI/netI 0.0801
_diffrn_reflns_limit_h_max 11
_diffrn_reflns_limit_h_min -12
_diffrn_reflns_limit_k_max 10
_diffrn_reflns_limit_k_min -10
_diffrn_reflns_limit_l_max 20
_diffrn_reflns_limit_l_min -20
_diffrn_reflns_number 4038
_diffrn_reflns_theta_full 25.68
_diffrn_reflns_theta_max 25.68
_diffrn_reflns_theta_min 3.11
_exptl_absorpt_coefficient_mu 1.428
_exptl_absorpt_correction_T_max 0.8533
_exptl_absorpt_correction_T_min 0.7141
_exptl_absorpt_correction_type refdelf
_exptl_absorpt_process_details
;
Parkin S,Moezzi B & Hope H, (1995) J. Appl. Cryst. 28, 53-56
Linear fit to sin(theta)/lambda - 12 parameters
;
_exptl_crystal_colour yellow
_exptl_crystal_density_diffrn 1.663
_exptl_crystal_density_method 'not measured'
_exptl_crystal_description needle
_exptl_crystal_F_000 744
_exptl_crystal_size_max 0.40
_exptl_crystal_size_mid 0.15
_exptl_crystal_size_min 0.10
_refine_diff_density_max 0.865
_refine_diff_density_min -0.725
_refine_diff_density_rms 0.117
_refine_ls_extinction_coef 0.0120(15)
_refine_ls_extinction_expression Fc^*^=kFc[1+0.001xFc^2^\l^3^/sin(2\q)]^-1/4^
_refine_ls_extinction_method SHELXL
_refine_ls_goodness_of_fit_ref 0.879
_refine_ls_hydrogen_treatment constr
_refine_ls_matrix_type full
_refine_ls_number_parameters 176
_refine_ls_number_reflns 2739
_refine_ls_number_restraints 0
_refine_ls_restrained_S_all 0.879
_refine_ls_R_factor_all 0.0835
_refine_ls_R_factor_gt 0.0538
_refine_ls_shift/su_max 0.000
_refine_ls_shift/su_mean 0.000
_refine_ls_structure_factor_coef Fsqd
_refine_ls_weighting_details 'calc w=1/[\s^2^(Fo^2^)+(0.0994P)^2^+0.0000P] where P=(Fo^2^+2Fc^2^)/3'
_refine_ls_weighting_scheme calc
_refine_ls_wR_factor_gt 0.1434
_refine_ls_wR_factor_ref 0.1565
_reflns_number_gt 1572
_reflns_number_total 2739
_reflns_threshold_expression >2\s(I)
_cod_data_source_file om100585x_si_003.cif
_cod_data_source_block 3a
_cod_original_sg_symbol_H-M 'P 21/n'
_cod_database_code 4066706

loop_
_symmetry_equiv_pos_as_xyz
'x, y, z'
'-x+1/2, y+1/2, -z+1/2'
'-x, -y, -z'
'x-1/2, -y-1/2, z-1/2'

loop_
_atom_site_label
_atom_site_type_symbol
_atom_site_fract_x
_atom_site_fract_y
_atom_site_fract_z
_atom_site_U_iso_or_equiv
_atom_site_adp_type
_atom_site_occupancy
_atom_site_symmetry_multiplicity
_atom_site_calc_flag
_atom_site_refinement_flags
Pd Pd 0.41748(4) 0.24510(4) 0.26366(3) 0.0666(3) Uani 1 1 d .
Cl1 Cl 0.40447(19) 0.26151(17) 0.12598(12) 0.0815(5) Uani 1 1 d .
N1 N 0.4296(6) 0.2200(6) 0.3860(4) 0.0734(15) Uani 1 1 d .
N2 N 0.5680(4) 0.4277(5) 0.3194(3) 0.0639(13) Uani 1 1 d .
C1 C 0.3472(7) 0.1327(8) 0.4173(6) 0.090(2) Uani 1 1 d .
H1 H 0.2786 0.0793 0.3821 0.108 Uiso 1 1 calc R
C2 C 0.3628(9) 0.1215(10) 0.4989(6) 0.101(3) Uani 1 1 d .
H2 H 0.3041 0.0618 0.5189 0.122 Uiso 1 1 calc R
C3 C 0.4661(9) 0.1987(11) 0.5535(6) 0.098(2) Uani 1 1 d .
H3 H 0.4770 0.1912 0.6096 0.118 Uiso 1 1 calc R
C4 C 0.5504(8) 0.2854(8) 0.5219(5) 0.087(2) Uani 1 1 d .
H4 H 0.6215 0.3361 0.5563 0.104 Uiso 1 1 calc R
C5 C 0.5285(6) 0.2970(7) 0.4372(5) 0.0719(17) Uani 1 1 d .
C6 C 0.6133(6) 0.3965(6) 0.3990(4) 0.0695(16) Uani 1 1 d .
C7 C 0.7323(6) 0.4592(7) 0.4463(4) 0.0756(17) Uani 1 1 d .
H7 H 0.7630 0.4342 0.5013 0.091 Uiso 1 1 calc R
C8 C 0.8017(6) 0.5577(8) 0.4092(5) 0.0814(19) Uani 1 1 d .
H8 H 0.8817 0.5989 0.4383 0.098 Uiso 1 1 calc R
C9 C 0.7520(6) 0.5944(7) 0.3294(4) 0.0722(17) Uani 1 1 d .
H9 H 0.7980 0.6629 0.3043 0.087 Uiso 1 1 calc R
C10 C 0.6332(6) 0.5314(6) 0.2843(4) 0.0683(16) Uani 1 1 d .
C11 C 0.2919(6) 0.0625(8) 0.2339(5) 0.091(2) Uani 1 1 d .
H11A H 0.3177 -0.0186 0.2740 0.136 Uiso 1 1 calc R
H11B H 0.2941 0.0230 0.1812 0.136 Uiso 1 1 calc R
H11C H 0.2043 0.0964 0.2324 0.136 Uiso 1 1 calc R
C12 C 0.5755(7) 0.5823(7) 0.1991(4) 0.082(2) Uani 1 1 d .
H12 H 0.4945 0.5225 0.1780 0.098 Uiso 1 1 calc R
C14 C 0.5388(9) 0.7539(7) 0.1957(5) 0.096(3) Uani 1 1 d .
H14A H 0.6168 0.8172 0.2159 0.115 Uiso 1 1 calc R
H14B H 0.4786 0.7734 0.2295 0.115 Uiso 1 1 calc R
C15 C 0.4725(11) 0.7962(14) 0.1056(9) 0.167(5) Uani 1 1 d .
H15A H 0.5235 0.7544 0.0710 0.251 Uiso 1 1 calc R
H15B H 0.4674 0.9078 0.0998 0.251 Uiso 1 1 calc R
H15C H 0.3855 0.7529 0.0903 0.251 Uiso 1 1 calc R
C13 C 0.6679(8) 0.5496(10) 0.1422(5) 0.114(3) Uani 1 1 d .
H13A H 0.7437 0.6162 0.1574 0.170 Uiso 1 1 calc R
H13B H 0.6215 0.5702 0.0865 0.170 Uiso 1 1 calc R
H13C H 0.6953 0.4424 0.1475 0.170 Uiso 1 1 calc R

loop_
_atom_site_aniso_label
_atom_site_aniso_U_11
_atom_site_aniso_U_22
_atom_site_aniso_U_33
_atom_site_aniso_U_23
_atom_site_aniso_U_13
_atom_site_aniso_U_12
Pd 0.0630(3) 0.0532(3) 0.0821(4) -0.0004(2) 0.0157(2) -0.00021(19)
Cl1 0.0892(11) 0.0755(11) 0.0769(12) -0.0146(8) 0.0161(9) -0.0166(7)
N1 0.074(3) 0.059(3) 0.091(4) 0.008(3) 0.029(3) 0.000(2)
N2 0.067(3) 0.053(3) 0.069(4) 0.001(2) 0.012(3) 0.000(2)
C1 0.088(5) 0.089(5) 0.102(7) 0.015(4) 0.040(4) 0.004(4)
C2 0.115(6) 0.097(6) 0.109(8) 0.025(5) 0.059(6) 0.017(5)
C3 0.123(7) 0.095(5) 0.089(6) 0.025(5) 0.049(6) 0.030(5)
C4 0.105(5) 0.084(5) 0.077(6) 0.003(4) 0.032(4) 0.014(4)
C5 0.072(4) 0.061(3) 0.087(5) 0.008(3) 0.029(4) 0.015(3)
C6 0.082(4) 0.054(3) 0.071(5) 0.004(3) 0.016(3) 0.009(3)
C7 0.083(4) 0.074(4) 0.060(4) 0.000(3) 0.002(3) 0.000(3)
C8 0.074(4) 0.077(4) 0.087(6) -0.008(4) 0.009(4) -0.007(3)
C9 0.077(4) 0.068(4) 0.068(5) -0.001(3) 0.012(3) -0.011(3)
C10 0.078(4) 0.051(3) 0.075(5) -0.001(3) 0.018(3) 0.000(3)
C11 0.090(5) 0.073(4) 0.107(6) 0.001(4) 0.021(4) -0.018(3)
C12 0.100(5) 0.068(4) 0.071(5) -0.001(3) 0.011(4) -0.019(3)
C14 0.111(6) 0.072(5) 0.092(6) 0.018(4) 0.000(5) 0.001(3)
C15 0.131(8) 0.134(8) 0.207(15) 0.051(9) -0.011(8) -0.014(7)
C13 0.151(7) 0.100(6) 0.101(7) 0.012(5) 0.054(6) -0.008(5)

loop_
_atom_type_symbol
_atom_type_description
_atom_type_scat_dispersion_real
_atom_type_scat_dispersion_imag
_atom_type_scat_source
C C 0.0033 0.0016 'International Tables Vol C Tables 4.2.6.8 and 6.1.1.4'
Cl Cl 0.1484 0.1585 'International Tables Vol C Tables 4.2.6.8 and 6.1.1.4'
N N 0.0061 0.0033 'International Tables Vol C Tables 4.2.6.8 and 6.1.1.4'
Pd Pd -0.9988 1.0072 'International Tables Vol C Tables 4.2.6.8 and 6.1.1.4'
H H 0.0000 0.0000 'International Tables Vol C Tables 4.2.6.8 and 6.1.1.4'

loop_
_geom_angle_atom_site_label_1
_geom_angle_atom_site_label_2
_geom_angle_atom_site_label_3
_geom_angle
C11 Pd N1 92.2(3)
C11 Pd N2 169.5(2)
N1 Pd N2 78.1(2)
C11 Pd Cl1 85.9(2)
N1 Pd Cl1 177.48(14)
N2 Pd Cl1 103.63(14)
C5 N1 C1 119.2(7)
C5 N1 Pd 115.9(5)
C1 N1 Pd 124.9(5)
C6 N2 C10 119.0(5)
C6 N2 Pd 108.4(4)
C10 N2 Pd 130.8(4)
N1 C1 C2 121.1(8)
C1 C2 C3 120.8(8)
C4 C3 C2 118.0(8)
C3 C4 C5 119.2(8)
N1 C5 C4 121.6(7)
N1 C5 C6 116.8(7)
C4 C5 C6 121.6(7)
N2 C6 C7 122.2(6)
N2 C6 C5 116.8(6)
C7 C6 C5 120.9(6)
C8 C7 C6 118.3(6)
C9 C8 C7 119.1(6)
C8 C9 C10 121.3(6)
N2 C10 C9 119.8(6)
N2 C10 C12 119.7(5)
C9 C10 C12 120.4(6)
C10 C12 C14 111.0(6)
C10 C12 C13 112.6(6)
C14 C12 C13 110.1(6)
C12 C14 C15 108.1(8)

loop_
_geom_bond_atom_site_label_1
_geom_bond_atom_site_label_2
_geom_bond_distance
Pd C11 2.026(6)
Pd N1 2.055(6)
Pd N2 2.253(4)
Pd Cl1 2.304(2)
N1 C5 1.344(9)
N1 C1 1.350(8)
N2 C6 1.336(8)
N2 C10 1.350(7)
C1 C2 1.352(11)
C2 C3 1.400(11)
C3 C4 1.366(12)
C4 C5 1.397(11)
C5 C6 1.494(9)
C6 C7 1.409(8)
C7 C8 1.368(9)
C8 C9 1.354(9)
C9 C10 1.396(8)
C10 C12 1.481(9)
C12 C14 1.516(8)
C12 C13 1.559(9)
C14 C15 1.549(14)

loop_
_geom_torsion_atom_site_label_1
_geom_torsion_atom_site_label_2
_geom_torsion_atom_site_label_3
_geom_torsion_atom_site_label_4
_geom_torsion
C11 Pd N1 C5 165.5(5)
N2 Pd N1 C5 -10.5(4)
Cl1 Pd N1 C5 123(3)
C11 Pd N1 C1 -14.1(5)
N2 Pd N1 C1 169.9(5)
Cl1 Pd N1 C1 -56(4)
C11 Pd N2 C6 -5.5(15)
N1 Pd N2 C6 17.2(4)
Cl1 Pd N2 C6 -160.9(4)
C11 Pd N2 C10 158.8(13)
N1 Pd N2 C10 -178.5(5)
Cl1 Pd N2 C10 3.4(5)
C5 N1 C1 C2 -0.1(10)
Pd N1 C1 C2 179.5(5)
N1 C1 C2 C3 -0.9(11)
C1 C2 C3 C4 0.0(12)
C2 C3 C4 C5 1.7(11)
C1 N1 C5 C4 1.9(9)
Pd N1 C5 C4 -177.8(5)
C1 N1 C5 C6 -177.8(5)
Pd N1 C5 C6 2.6(7)
C3 C4 C5 N1 -2.7(10)
C3 C4 C5 C6 176.9(6)
C10 N2 C6 C7 -4.9(9)
Pd N2 C6 C7 161.5(4)
C10 N2 C6 C5 172.4(5)
Pd N2 C6 C5 -21.2(6)
N1 C5 C6 N2 14.1(8)
C4 C5 C6 N2 -165.5(6)
N1 C5 C6 C7 -168.6(5)
C4 C5 C6 C7 11.8(9)
N2 C6 C7 C8 1.4(9)
C5 C6 C7 C8 -175.8(6)
C6 C7 C8 C9 1.7(10)
C7 C8 C9 C10 -1.2(10)
C6 N2 C10 C9 5.3(8)
Pd N2 C10 C9 -157.6(4)
C6 N2 C10 C12 -172.3(6)
Pd N2 C10 C12 24.8(8)
C8 C9 C10 N2 -2.3(9)
C8 C9 C10 C12 175.3(7)
N2 C10 C12 C14 113.5(7)
C9 C10 C12 C14 -64.1(9)
N2 C10 C12 C13 -122.5(6)
C9 C10 C12 C13 59.9(8)
C10 C12 C14 C15 -177.0(7)
C13 C12 C14 C15 57.6(9)
